data_1000487
loop_
_publ_author_name
'Le Meins, J.-M.'
'Hemon-Ribaud, A.'
'Courbion, G.'

_publ_section_title
;
 Synthesis and crystal structure of two fluorophosphated compounds with
 different infinite sheets: Sr~2~Ga(HPO~4~)(PO~4~)F~2~ and
 Sr~2~Fe~2~(HPO~4~)(PO~4~)~2~F~2~
;
_journal_coden_ASTM EJSCE5
_journal_issue 2
_journal_name_full
;
 European Journal of Solid State and Inorganic Chemistry
;
_journal_page_first 117
_journal_page_last 132
_journal_paper_doi 10.1016/S0992-4361(98)80191-4
_journal_volume 35
_journal_year 1998
_chemical_formula_structural 'Sr2 Fe2 (H P O4) (P O4)2 F2'
_chemical_formula_sum 'F2 Fe2 H O12 P3 Sr2'
_chemical_name_systematic
;
Distrontium diiron(III) hydrogenphosphate(V) bis(phosphate(V))
difluoride
;
_space_group_IT_number 2
_symmetry_cell_setting triclinic
_symmetry_Int_Tables_number 2
_symmetry_space_group_name_Hall '-P 1'
_symmetry_space_group_name_H-M 'P -1'
_cell_angle_alpha 102.46(1)
_cell_angle_beta 115.95(1)
_cell_angle_gamma 89.95(1)
_cell_formula_units_Z 2
_cell_length_a 8.072(1)
_cell_length_b 8.794(1)
_cell_length_c 8.885(1)
_cell_volume 550.6
_refine_ls_R_factor_all 0.041
_cod_original_formula_sum 'H F2 Fe2 O12 P3 Sr2'
_cod_database_code 1000487

loop_
_symmetry_equiv_pos_as_xyz
x,y,z
-x,-y,-z

loop_
_atom_site_label
_atom_site_type_symbol
_atom_site_symmetry_multiplicity
_atom_site_Wyckoff_symbol
_atom_site_fract_x
_atom_site_fract_y
_atom_site_fract_z
_atom_site_occupancy
_atom_site_attached_hydrogens
_atom_site_calc_flag
Sr1 Sr2+ 2 i 0.3948(1) 0.6961(1) 0.5817(1) 1. 0 d
Sr2 Sr2+ 2 i 0.1956(1) 0.1965(1) 0.5761(1) 1. 0 d
Fe1 Fe3+ 2 i 0.6741(1) 0.4278(1) 0.8373(1) 1. 0 d
Fe2 Fe3+ 2 i 0.8317(1) 0.0768(1) 0.1618(1) 1. 0 d
P1 P5+ 2 i 0.0021(1) 0.4344(1) 0.2389(1) 1. 0 d
P2 P5+ 2 i 0.2319(1) -0.0580(1) 0.2438(1) 1. 0 d
P3 P5+ 2 i 0.5503(1) 0.7453(1) 0.0012(1) 1. 0 d
O1 O2- 2 i -0.0669(4) 0.5398(3) 0.3619(4) 1. 0 d
O2 O2- 2 i 0.2996(4) 0.7865(3) 0.2816(3) 1. 0 d
O3 O2- 2 i 0.0549(4) -0.0322(3) 0.2644(3) 1. 0 d
O4 O2- 2 i 0.3871(4) 0.0705(3) 0.3946(3) 1. 0 d
O5 O2- 2 i 0.6316(4) 0.6491(3) 0.8891(3) 1. 0 d
O6 O2- 2 i 0.3723(3) 0.7931(3) 0.8696(3) 1. 0 d
O7 O2- 2 i 0.0136(4) 0.2709(3) 0.2753(3) 1. 0 d
O8 O2- 2 i 0.5205(4) 0.6528(3) 0.1165(3) 1. 0 d
O9 O2- 2 i 0.2110(4) -0.0366(3) 0.0724(3) 1. 0 d
O10 O2- 2 i 0.6857(4) 0.8862(3) 0.1325(3) 1. 0 d
O11 O2- 2 i 0.1974(3) 0.5055(3) 0.2902(3) 1. 0 d
O12 O2- 2 i 0.8730(4) 0.4307(3) 0.0537(3) 1. 0 d
F1 F1- 2 i 0.8466(3) 0.1120(2) 0.4116(3) 1. 0 d
F2 F1- 2 i 0.4423(3) 0.4103(2) 0.5982(3) 1. 0 d
H1 H1+ 2 i -1. -1. -1. 1. 0 dum

loop_
_atom_type_symbol
_atom_type_oxidation_number
Sr2+ 2.000
Fe3+ 3.000
P5+ 5.000
O2- -2.000
F1- -1.000
H1+ 1.000
